data_1574654
loop_
_publ_author_name
'Zhang, Chonghe'
'Dabringhaus, Philipp'
'Tra, Bi Youan E.'
'Gilliard, Robert J.'
'Cummins, Christopher C.'

_publ_section_title
;
 Hexamethylbenzene elimination enables the generation of transient,
 sterically unhindered multiply bonded boron species
;
_journal_issue 26
_journal_name_full 'Chemical Science'
_journal_page_first 11841
_journal_page_last 11848
_journal_paper_doi 10.1039/D5SC02645H
_journal_volume 16
_journal_year 2025
_chemical_formula_moiety 'C66 H64 B2 N6, 2(C6 H6)'
_chemical_formula_sum 'C78 H76 B2 N6'
_chemical_formula_weight 1119.06
_space_group_crystal_system triclinic
_space_group_IT_number 2
_space_group_name_Hall '-P 1'
_space_group_name_H-M_alt 'P -1'
_atom_sites_solution_hydrogens geom
_audit_creation_date 2023-10-01
_audit_creation_method
;
Olex2 1.5
(compiled 2023.08.24 svn.re1ec1418 for OlexSys, GUI svn.r6817)
;
_audit_update_record
;
2025-01-10 deposited with the CCDC.	2025-05-19 downloaded from the CCDC.
;
_cell_angle_alpha 84.390(2)
_cell_angle_beta 72.008(2)
_cell_angle_gamma 68.497(2)
_cell_formula_units_Z 1
_cell_length_a 10.8373(5)
_cell_length_b 12.1312(7)
_cell_length_c 13.6657(7)
_cell_measurement_reflns_used 9170
_cell_measurement_temperature 100.00
_cell_measurement_theta_max 32.120
_cell_measurement_theta_min 2.369
_cell_volume 1589.59(15)
_computing_cell_refinement 'SAINT V8.40B (?, 2016)'
_computing_data_reduction 'SAINT V8.40B (?, 2016)'
_computing_molecular_graphics 'Olex2 1.5 (Dolomanov et al., 2009)'
_computing_publication_material 'Olex2 1.5 (Dolomanov et al., 2009)'
_computing_structure_refinement 'XL  (Sheldrick, 2008)'
_diffrn_ambient_temperature 100.00
_diffrn_measured_fraction_theta_full 0.998
_diffrn_measured_fraction_theta_max 0.998
_diffrn_measurement_device_type 'Bruker APEX-II CCD'
_diffrn_measurement_method '\f and \w scans'
_diffrn_radiation_type MoK\a
_diffrn_radiation_wavelength 0.71073
_diffrn_reflns_av_R_equivalents 0.0357
_diffrn_reflns_av_unetI/netI 0.0190
_diffrn_reflns_Laue_measured_fraction_full 0.998
_diffrn_reflns_Laue_measured_fraction_max 0.998
_diffrn_reflns_limit_h_max 12
_diffrn_reflns_limit_h_min -12
_diffrn_reflns_limit_k_max 14
_diffrn_reflns_limit_k_min -14
_diffrn_reflns_limit_l_max 16
_diffrn_reflns_limit_l_min -16
_diffrn_reflns_number 80309
_diffrn_reflns_point_group_measured_fraction_full 0.998
_diffrn_reflns_point_group_measured_fraction_max 0.998
_diffrn_reflns_theta_full 25.025
_diffrn_reflns_theta_max 25.025
_diffrn_reflns_theta_min 1.567
_diffrn_source_current 1.4
_diffrn_source_power 0.07
_diffrn_source_voltage 50.0
_diffrn_standards_number 0
_exptl_absorpt_coefficient_mu 0.068
_exptl_absorpt_correction_T_max 0.7463
_exptl_absorpt_correction_T_min 0.6850
_exptl_absorpt_correction_type multi-scan
_exptl_absorpt_process_details
;
SADABS-2016/2 (Bruker,2016/2) was used for absorption correction.
wR2(int) was 0.1295 before and 0.0583 after correction.
The Ratio of minimum to maximum transmission is 0.9179.
The \l/2 correction factor is Not present.
;
_exptl_crystal_colour orange
_exptl_crystal_colour_primary orange
_exptl_crystal_density_diffrn 1.169
_exptl_crystal_description block
_exptl_crystal_F_000 596
_exptl_crystal_size_max 0.291
_exptl_crystal_size_mid 0.193
_exptl_crystal_size_min 0.184
_refine_diff_density_max 0.551
_refine_diff_density_min -0.400
_refine_diff_density_rms 0.053
_refine_ls_extinction_method none
_refine_ls_goodness_of_fit_ref 1.021
_refine_ls_hydrogen_treatment constr
_refine_ls_matrix_type full
_refine_ls_number_parameters 413
_refine_ls_number_reflns 5618
_refine_ls_number_restraints 84
_refine_ls_restrained_S_all 1.055
_refine_ls_R_factor_all 0.0621
_refine_ls_R_factor_gt 0.0604
_refine_ls_shift/su_max 0.000
_refine_ls_shift/su_mean 0.000
_refine_ls_structure_factor_coef Fsqd
_refine_ls_weighting_details 'w=1/[\s^2^(Fo^2^)+(0.0702P)^2^+1.2528P] where P=(Fo^2^+2Fc^2^)/3'
_refine_ls_weighting_scheme calc
_refine_ls_wR_factor_gt 0.1492
_refine_ls_wR_factor_ref 0.1507
_reflns_Friedel_coverage 0.000
_reflns_number_gt 5340
_reflns_number_total 5618
_reflns_threshold_expression 'I > 2\s(I)'
_cod_data_source_file d5sc02645h3.cif
_cod_data_source_block 4
_cod_depositor_comments 'Adding full bibliography for 1574650--1574657.cif.'
_cod_database_code 1574654
_shelx_shelxl_version_number 2019/1
_shelx_space_group_comment
;
The symmetry employed for this shelxl refinement is uniquely defined
by the following loop, which should always be used as a source of
symmetry information in preference to the above space-group names.
They are only intended as comments.
;
_shelx_estimated_absorpt_t_max 0.988
_shelx_estimated_absorpt_t_min 0.981
_olex2_refinement_description
;
1. Fixed Uiso
 At 1.2 times of:
  All C(H) groups
 At 1.5 times of:
  All C(H,H,H) groups
2. Restrained distances
 C012-C016 \\sim C0-C5
 with sigma of 0.02
 C012-C017 \\sim C0-C1
 with sigma of 0.02
 C013-C014 \\sim C3-C4
 with sigma of 0.02
 C013-C015 \\sim C3-C2
 with sigma of 0.02
 C014-C016 \\sim C4-C5
 with sigma of 0.02
 C015-C017 \\sim C2-C1
 with sigma of 0.02
 C012-C014 \\sim C0-C4
 with sigma of 0.04
 C012-C015 \\sim C0-C2
 with sigma of 0.04
 C013-C016 \\sim C3-C5
 with sigma of 0.04
 C013-C017 \\sim C3-C1
 with sigma of 0.04
 C014-C015 \\sim C4-C2
 with sigma of 0.04
 C016-C017 \\sim C5-C1
 with sigma of 0.04
3. Uiso/Uaniso restraints and constraints
Uanis(C012) \\sim Ueq, Uanis(C013) \\sim Ueq, Uanis(C014) \\sim Ueq,
Uanis(C015) \\sim Ueq, Uanis(C016) \\sim Ueq, Uanis(C017) \\sim Ueq, Uanis(C0)
\\sim Ueq, Uanis(C1) \\sim Ueq, Uanis(C2) \\sim Ueq, Uanis(C3) \\sim Ueq,
Uanis(C4) \\sim Ueq, Uanis(C5) \\sim Ueq: with sigma of 0.001 and sigma for
terminal atoms of 0.002
Uanis(C3) = Uanis(C013)
Uanis(C4) = Uanis(C014)
Uanis(C5) = Uanis(C016)
Uanis(C0) = Uanis(C012)
Uanis(C1) = Uanis(C017)
Uanis(C2) = Uanis(C015)
4. Others
 Sof(C0)=Sof(H0)=Sof(C1)=Sof(H1)=Sof(C2)=Sof(H2)=Sof(C3)=Sof(H3)=Sof(C4)=
 Sof(H4)=Sof(C5)=Sof(H5)=1-FVAR(1)
 Sof(C012)=Sof(H012)=Sof(C013)=Sof(H013)=Sof(C014)=Sof(H014)=Sof(C015)=
 Sof(H015)=Sof(C016)=Sof(H016)=Sof(C017)=Sof(H017)=FVAR(1)
5.a Aromatic/amide H refined with riding coordinates:
 C00D(H00D), C00E(H00E), C00G(H00G), C00I(H00J), C00K(H00K), C00M(H00O),
 C00N(H00P), C00P(H00Q), C00R(H00U), C00S(H00V), C00T(H00W), C00Z(H00),
 C010(H010), C011(H011), C012(H012), C013(H013), C014(H014), C015(H015),
 C016(H016), C017(H017), C0(H0), C1(H1), C2(H2), C3(H3), C4(H4), C5(H5)
5.b Idealised Me refined as rotating group:
 C00F(H00A,H00B,H00C), C00H(H00F,H00H,H00I), C00L(H00L,H00M,H00N), C00Q(H00R,
 H00S,H00T), C00X(H00X,H00Y,H), C00Y(H00Z,HA,HB)
;
_olex2_submission_special_instructions 'No special instructions were received'

loop_
_space_group_symop_operation_xyz
'x, y, z'
'-x, -y, -z'

loop_
_atom_site_label
_atom_site_type_symbol
_atom_site_fract_x
_atom_site_fract_y
_atom_site_fract_z
_atom_site_U_iso_or_equiv
_atom_site_adp_type
_atom_site_occupancy
_atom_site_site_symmetry_order
_atom_site_calc_flag
_atom_site_refinement_flags_posn
_atom_site_refinement_flags_adp
_atom_site_refinement_flags_occupancy
_atom_site_disorder_assembly
_atom_site_disorder_group
N001 N 0.20893(13) 0.54479(11) 0.35005(10) 0.0230(3) Uani 1 1 d . . . . .
N002 N 0.18248(13) 0.54916(11) 0.57877(10) 0.0215(3) Uani 1 1 d . . . . .
N003 N 0.20203(14) 0.34354(12) 0.20803(11) 0.0266(3) Uani 1 1 d . . . . .
C004 C 0.13553(15) 0.50689(13) 0.42921(12) 0.0198(3) Uani 1 1 d . . . . .
C005 C 0.08807(15) 0.55333(12) 0.53904(12) 0.0193(3) Uani 1 1 d . . . . .
C006 C 0.15723(16) 0.27545(14) 0.45806(13) 0.0234(3) Uani 1 1 d . . . . .
C007 C 0.13976(16) 0.37541(14) 0.29145(13) 0.0233(4) Uani 1 1 d . . . . .
C008 C 0.14834(15) 0.58749(14) 0.68233(13) 0.0234(3) Uani 1 1 d . . . . .
C009 C 0.26519(17) 0.63284(15) 0.35313(13) 0.0251(4) Uani 1 1 d . . . . .
C00A C 0.15318(17) 0.69772(15) 0.70108(14) 0.0282(4) Uani 1 1 d . . . . .
C00B C 0.12511(16) 0.51025(15) 0.76399(13) 0.0273(4) Uani 1 1 d . . . . .
C00C C 0.39687(17) 0.59880(15) 0.36848(13) 0.0270(4) Uani 1 1 d . . . . .
C00D C 0.27069(18) 0.25261(15) 0.49476(14) 0.0292(4) Uani 1 1 d . . . . .
H00D H 0.304402 0.314380 0.496043 0.035 Uiso 1 1 calc R U . . .
C00E C 0.45310(18) 0.68559(17) 0.36629(14) 0.0322(4) Uani 1 1 d . . . . .
H00E H 0.540909 0.664115 0.377948 0.039 Uiso 1 1 calc R U . . .
C00F C 0.12970(19) 0.38876(16) 0.74467(14) 0.0319(4) Uani 1 1 d . . . . .
H00A H 0.055780 0.395864 0.714792 0.048 Uiso 1 1 calc R U . . .
H00B H 0.116370 0.346593 0.809793 0.048 Uiso 1 1 calc R U . . .
H00C H 0.219945 0.344606 0.696815 0.048 Uiso 1 1 calc R U . . .
C00G C 0.11355(18) 0.18098(15) 0.45556(15) 0.0306(4) Uani 1 1 d . . . . .
H00G H 0.037570 0.193523 0.429754 0.037 Uiso 1 1 calc R U . . .
C00H C 0.47504(17) 0.47121(15) 0.38510(14) 0.0304(4) Uani 1 1 d . . . . .
H00F H 0.426568 0.446264 0.451561 0.046 Uiso 1 1 calc R U . . .
H00H H 0.568903 0.461957 0.384700 0.046 Uiso 1 1 calc R U . . .
H00I H 0.480664 0.422112 0.329896 0.046 Uiso 1 1 calc R U . . .
C00I C 0.12184(19) 0.73276(17) 0.80266(15) 0.0366(4) Uani 1 1 d . . . . .
H00J H 0.120969 0.808332 0.816454 0.044 Uiso 1 1 calc R U . . .
C00J C 0.19946(18) 0.74924(16) 0.32452(14) 0.0303(4) Uani 1 1 d . . . . .
C00K C 0.2588(2) 0.83319(17) 0.32471(15) 0.0367(4) Uani 1 1 d . . . . .
H00K H 0.213126 0.912982 0.308940 0.044 Uiso 1 1 calc R U . . .
C00L C 0.19760(19) 0.77546(15) 0.61565(15) 0.0327(4) Uani 1 1 d . . . . .
H00L H 0.291823 0.770687 0.609933 0.049 Uiso 1 1 calc R U . . .
H00M H 0.133768 0.857609 0.630563 0.049 Uiso 1 1 calc R U . . .
H00N H 0.196197 0.748832 0.550701 0.049 Uiso 1 1 calc R U . . .
C00M C 0.09654(18) 0.54857(18) 0.86391(14) 0.0360(4) Uani 1 1 d . . . . .
H00O H 0.079814 0.497368 0.919583 0.043 Uiso 1 1 calc R U . . .
C00N C 0.1782(2) 0.06940(16) 0.48974(17) 0.0382(5) Uani 1 1 d . . . . .
H00P H 0.146089 0.006828 0.487499 0.046 Uiso 1 1 calc R U . . .
C00O C 0.27460(18) 0.30533(18) 0.10610(14) 0.0350(4) Uani 1 1 d . . . . .
C00P C 0.3833(2) 0.80306(17) 0.34739(15) 0.0362(4) Uani 1 1 d . . . . .
H00Q H 0.420395 0.862185 0.349972 0.043 Uiso 1 1 calc R U . . .
C00Q C 0.0720(2) 0.78087(16) 0.28904(16) 0.0364(4) Uani 1 1 d . . . . .
H00R H 0.095831 0.737094 0.225210 0.055 Uiso 1 1 calc R U . . .
H00S H 0.037344 0.866169 0.276703 0.055 Uiso 1 1 calc R U . . .
H00T H 0.000002 0.759865 0.342197 0.055 Uiso 1 1 calc R U . . .
C00R C 0.33539(19) 0.14102(16) 0.52953(17) 0.0384(5) Uani 1 1 d . . . . .
H00U H 0.411715 0.127748 0.555117 0.046 Uiso 1 1 calc R U . . .
C00S C 0.0920(2) 0.66000(19) 0.88377(15) 0.0413(5) Uani 1 1 d . . . . .
H00V H 0.068586 0.686186 0.952627 0.050 Uiso 1 1 calc R U . . .
C00T C 0.2895(2) 0.04935(16) 0.52714(17) 0.0400(5) Uani 1 1 d . . . . .
H00W H 0.333923 -0.026783 0.550932 0.048 Uiso 1 1 calc R U . . .
C00U C 0.3144(2) 0.3862(2) 0.03669(15) 0.0459(5) Uani 1 1 d . . . . .
B00V B 0.08135(18) 0.40326(15) 0.41250(14) 0.0205(4) Uani 1 1 d . . . . .
C00W C 0.3042(2) 0.18634(19) 0.08216(16) 0.0442(5) Uani 1 1 d . . . . .
C00X C 0.2627(2) 0.10332(19) 0.16210(18) 0.0480(5) Uani 1 1 d . . . . .
H00X H 0.304325 0.098744 0.217335 0.072 Uiso 1 1 calc R U . . .
H00Y H 0.295069 0.024438 0.131025 0.072 Uiso 1 1 calc R U . . .
H H 0.161350 0.132213 0.190492 0.072 Uiso 1 1 calc R U . . .
C00Y C 0.2813(2) 0.5107(2) 0.07027(18) 0.0535(6) Uani 1 1 d . . . . .
H00Z H 0.180362 0.551306 0.093317 0.080 Uiso 1 1 calc R U . . .
HA H 0.322383 0.553122 0.012387 0.080 Uiso 1 1 calc R U . . .
HB H 0.319401 0.508781 0.127017 0.080 Uiso 1 1 calc R U . . .
C00Z C 0.3749(3) 0.1509(3) -0.01947(18) 0.0644(8) Uani 1 1 d . . . . .
H00 H 0.396746 0.071663 -0.039787 0.077 Uiso 1 1 calc R U . . .
C010 C 0.3855(3) 0.3443(3) -0.06447(17) 0.0677(8) Uani 1 1 d . . . . .
H010 H 0.414834 0.395847 -0.115518 0.081 Uiso 1 1 calc R U . . .
C011 C 0.4138(3) 0.2284(3) -0.09110(19) 0.0779(10) Uani 1 1 d . . . . .
H011 H 0.461081 0.202149 -0.160488 0.094 Uiso 1 1 calc R U . . .
C012 C 0.6550(5) 0.1769(4) 0.0799(4) 0.0525(9) Uani 0.591(3) 1 d D U P A 1
H012 H 0.629238 0.244318 0.038773 0.063 Uiso 0.591(3) 1 calc R U P A 1
C013 C 0.7249(6) -0.0136(5) 0.2015(4) 0.0657(11) Uani 0.591(3) 1 d D U P A 1
H013 H 0.754760 -0.080823 0.241800 0.079 Uiso 0.591(3) 1 calc R U P A 1
C014 C 0.6098(5) 0.0751(4) 0.2443(4) 0.0658(10) Uani 0.591(3) 1 d D U P A 1
H014 H 0.555154 0.069764 0.312684 0.079 Uiso 0.591(3) 1 calc R U P A 1
C015 C 0.8026(7) -0.0127(5) 0.1021(5) 0.0768(12) Uani 0.591(3) 1 d D U P A 1
H015 H 0.883134 -0.079790 0.074356 0.092 Uiso 0.591(3) 1 calc R U P A 1
C016 C 0.5707(5) 0.1750(4) 0.1881(4) 0.0593(10) Uani 0.591(3) 1 d D U P A 1
H016 H 0.490984 0.241760 0.217937 0.071 Uiso 0.591(3) 1 calc R U P A 1
C017 C 0.7667(7) 0.0833(6) 0.0415(5) 0.0786(13) Uani 0.591(3) 1 d D U P A 1
H017 H 0.821689 0.082599 -0.027795 0.094 Uiso 0.591(3) 1 calc R U P A 1
C0 C 0.7296(7) 0.1471(6) 0.0273(5) 0.0525(9) Uani 0.409(3) 1 d D U P A 2
H0 H 0.719850 0.198025 -0.029407 0.063 Uiso 0.409(3) 1 calc R U P A 2
C1 C 0.8429(10) 0.0480(7) 0.0099(7) 0.0786(13) Uani 0.409(3) 1 d D U P A 2
H1 H 0.908962 0.031772 -0.056375 0.094 Uiso 0.409(3) 1 calc R U P A 2
C2 C 0.8615(10) -0.0252(8) 0.0838(6) 0.0768(12) Uani 0.409(3) 1 d D U P A 2
H2 H 0.945132 -0.092115 0.072162 0.092 Uiso 0.409(3) 1 calc R U P A 2
C3 C 0.7678(8) -0.0100(7) 0.1754(6) 0.0657(11) Uani 0.409(3) 1 d D U P A 2
H3 H 0.782339 -0.069590 0.225489 0.079 Uiso 0.409(3) 1 calc R U P A 2
C4 C 0.6463(8) 0.0929(6) 0.2005(6) 0.0658(10) Uani 0.409(3) 1 d D U P A 2
H4 H 0.582492 0.100999 0.267493 0.079 Uiso 0.409(3) 1 calc R U P A 2
C5 C 0.6167(8) 0.1856(6) 0.1274(7) 0.0593(10) Uani 0.409(3) 1 d D U P A 2
H5 H 0.539615 0.258063 0.140185 0.071 Uiso 0.409(3) 1 calc R U P A 2

loop_
_atom_site_aniso_label
_atom_site_aniso_U_11
_atom_site_aniso_U_22
_atom_site_aniso_U_33
_atom_site_aniso_U_23
_atom_site_aniso_U_13
_atom_site_aniso_U_12
N001 0.0183(6) 0.0222(7) 0.0282(7) 0.0017(5) -0.0088(5) -0.0057(5)
N002 0.0185(6) 0.0191(6) 0.0282(7) 0.0001(5) -0.0092(5) -0.0061(5)
N003 0.0188(7) 0.0304(8) 0.0283(8) -0.0052(6) -0.0100(6) -0.0024(6)
C004 0.0133(7) 0.0166(7) 0.0277(8) 0.0010(6) -0.0100(6) -0.0004(6)
C005 0.0175(7) 0.0138(7) 0.0274(8) 0.0017(6) -0.0086(6) -0.0051(6)
C006 0.0182(8) 0.0192(8) 0.0307(8) -0.0030(6) -0.0079(6) -0.0027(6)
C007 0.0172(7) 0.0210(8) 0.0330(10) -0.0009(7) -0.0118(7) -0.0041(6)
C008 0.0129(7) 0.0276(8) 0.0293(8) -0.0037(7) -0.0097(6) -0.0028(6)
C009 0.0236(8) 0.0261(8) 0.0263(8) 0.0012(6) -0.0062(6) -0.0106(7)
C00A 0.0183(8) 0.0270(8) 0.0404(10) -0.0054(7) -0.0155(7) -0.0021(6)
C00B 0.0157(8) 0.0341(9) 0.0316(9) 0.0005(7) -0.0111(7) -0.0049(7)
C00C 0.0228(8) 0.0306(9) 0.0281(9) 0.0011(7) -0.0058(7) -0.0114(7)
C00D 0.0238(8) 0.0208(8) 0.0449(10) -0.0007(7) -0.0150(7) -0.0056(7)
C00E 0.0256(9) 0.0393(10) 0.0358(10) 0.0026(8) -0.0081(7) -0.0174(8)
C00F 0.0279(9) 0.0349(10) 0.0349(9) 0.0080(7) -0.0126(7) -0.0125(7)
C00G 0.0256(9) 0.0217(8) 0.0476(11) -0.0013(7) -0.0174(8) -0.0059(7)
C00H 0.0195(8) 0.0314(9) 0.0401(10) -0.0014(7) -0.0095(7) -0.0078(7)
C00I 0.0286(9) 0.0355(10) 0.0466(11) -0.0143(8) -0.0212(8) -0.0003(8)
C00J 0.0295(9) 0.0282(9) 0.0356(9) 0.0062(7) -0.0115(7) -0.0128(7)
C00K 0.0396(10) 0.0281(9) 0.0458(11) 0.0099(8) -0.0156(9) -0.0156(8)
C00L 0.0288(9) 0.0236(8) 0.0500(11) -0.0039(8) -0.0176(8) -0.0082(7)
C00M 0.0248(9) 0.0488(11) 0.0305(9) 0.0017(8) -0.0130(7) -0.0050(8)
C00N 0.0363(10) 0.0196(8) 0.0625(13) 0.0001(8) -0.0214(9) -0.0084(7)
C00O 0.0209(8) 0.0502(11) 0.0251(9) -0.0068(8) -0.0100(7) 0.0020(8)
C00P 0.0385(10) 0.0358(10) 0.0431(11) 0.0055(8) -0.0118(8) -0.0245(8)
C00Q 0.0360(10) 0.0302(9) 0.0480(11) 0.0119(8) -0.0209(9) -0.0131(8)
C00R 0.0281(9) 0.0263(9) 0.0628(13) 0.0025(8) -0.0264(9) -0.0017(7)
C00S 0.0346(10) 0.0512(12) 0.0340(10) -0.0126(9) -0.0173(8) -0.0013(9)
C00T 0.0352(10) 0.0181(8) 0.0649(13) 0.0038(8) -0.0239(10) -0.0008(7)
C00U 0.0255(9) 0.0635(14) 0.0332(10) 0.0031(9) -0.0112(8) 0.0030(9)
B00V 0.0165(8) 0.0193(8) 0.0256(9) -0.0017(7) -0.0081(7) -0.0041(7)
C00W 0.0290(10) 0.0513(12) 0.0421(11) -0.0218(9) -0.0192(8) 0.0100(9)
C00X 0.0428(12) 0.0379(11) 0.0596(14) -0.0205(10) -0.0217(10) 0.0007(9)
C00Y 0.0430(12) 0.0675(15) 0.0455(12) 0.0214(11) -0.0139(10) -0.0189(11)
C00Z 0.0518(14) 0.0759(17) 0.0405(13) -0.0260(12) -0.0228(11) 0.0199(12)
C010 0.0410(13) 0.102(2) 0.0313(11) 0.0127(13) -0.0091(10) 0.0035(13)
C011 0.0528(15) 0.100(2) 0.0352(13) -0.0246(14) -0.0124(11) 0.0300(15)
C012 0.0529(11) 0.0555(11) 0.0543(11) -0.0010(7) -0.0202(7) -0.0209(7)
C013 0.0668(13) 0.0662(12) 0.0654(12) 0.0009(7) -0.0210(8) -0.0237(7)
C014 0.0655(12) 0.0693(12) 0.0663(13) -0.0002(7) -0.0232(8) -0.0249(7)
C015 0.0780(15) 0.0772(13) 0.0774(14) -0.0035(7) -0.0237(8) -0.0282(8)
C016 0.0572(12) 0.0629(12) 0.0622(12) -0.0008(7) -0.0221(7) -0.0223(7)
C017 0.0793(14) 0.0804(14) 0.0793(14) -0.0022(7) -0.0263(8) -0.0287(8)
C0 0.0529(11) 0.0555(11) 0.0543(11) -0.0010(7) -0.0202(7) -0.0209(7)
C1 0.0793(14) 0.0804(14) 0.0793(14) -0.0022(7) -0.0263(8) -0.0287(8)
C2 0.0780(15) 0.0772(13) 0.0774(14) -0.0035(7) -0.0237(8) -0.0282(8)
C3 0.0668(13) 0.0662(12) 0.0654(12) 0.0009(7) -0.0210(8) -0.0237(7)
C4 0.0655(12) 0.0693(12) 0.0663(13) -0.0002(7) -0.0232(8) -0.0249(7)
C5 0.0572(12) 0.0629(12) 0.0622(12) -0.0008(7) -0.0221(7) -0.0223(7)

loop_
_atom_type_symbol
_atom_type_description
_atom_type_scat_dispersion_real
_atom_type_scat_dispersion_imag
_atom_type_scat_source
C C 0.0033 0.0016 'International Tables Vol C Tables 4.2.6.8 and 6.1.1.4'
H H 0.0000 0.0000 'International Tables Vol C Tables 4.2.6.8 and 6.1.1.4'
B B 0.0013 0.0007 'International Tables Vol C Tables 4.2.6.8 and 6.1.1.4'
N N 0.0061 0.0033 'International Tables Vol C Tables 4.2.6.8 and 6.1.1.4'

loop_
_geom_angle_atom_site_label_1
_geom_angle_atom_site_label_2
_geom_angle_atom_site_label_3
_geom_angle
_geom_angle_site_symmetry_1
_geom_angle_site_symmetry_3
_geom_angle_publ_flag
C004 N001 C009 124.73(14) . . ?
C005 N002 C008 121.31(13) . . ?
C007 N003 C00O 178.57(15) . . ?
N001 C004 C005 125.95(14) . . ?
N001 C004 B00V 118.52(14) . . ?
C005 C004 B00V 115.49(13) . . ?
N002 C005 C004 117.22(13) . . ?
N002 C005 B00V 131.25(14) . 2_566 ?
C004 C005 B00V 111.49(12) . 2_566 ?
C00D C006 C00G 117.22(15) . . ?
C00D C006 B00V 123.09(14) . . ?
C00G C006 B00V 119.58(14) . . ?
N003 C007 B00V 168.46(15) . . ?
C00A C008 N002 119.29(15) . . ?
C00B C008 N002 120.01(14) . . ?
C00B C008 C00A 120.34(15) . . ?
C00C C009 N001 119.40(15) . . ?
C00J C009 N001 119.24(15) . . ?
C00J C009 C00C 120.56(15) . . ?
C008 C00A C00L 122.36(16) . . ?
C00I C00A C008 118.48(17) . . ?
C00I C00A C00L 119.09(16) . . ?
C008 C00B C00F 121.14(15) . . ?
C00M C00B C008 118.77(17) . . ?
C00M C00B C00F 120.09(16) . . ?
C009 C00C C00H 120.43(15) . . ?
C00E C00C C009 118.53(16) . . ?
C00E C00C C00H 121.03(16) . . ?
C006 C00D H00D 119.4 . . ?
C00R C00D C006 121.18(16) . . ?
C00R C00D H00D 119.4 . . ?
C00C C00E H00E 119.4 . . ?
C00P C00E C00C 121.22(17) . . ?
C00P C00E H00E 119.4 . . ?
C00B C00F H00A 109.5 . . ?
C00B C00F H00B 109.5 . . ?
C00B C00F H00C 109.5 . . ?
H00A C00F H00B 109.5 . . ?
H00A C00F H00C 109.5 . . ?
H00B C00F H00C 109.5 . . ?
C006 C00G H00G 119.1 . . ?
C00N C00G C006 121.77(16) . . ?
C00N C00G H00G 119.1 . . ?
C00C C00H H00F 109.5 . . ?
C00C C00H H00H 109.5 . . ?
C00C C00H H00I 109.5 . . ?
H00F C00H H00H 109.5 . . ?
H00F C00H H00I 109.5 . . ?
H00H C00H H00I 109.5 . . ?
C00A C00I H00J 119.3 . . ?
C00S C00I C00A 121.44(18) . . ?
C00S C00I H00J 119.3 . . ?
C009 C00J C00Q 120.92(15) . . ?
C00K C00J C009 118.34(16) . . ?
C00K C00J C00Q 120.66(16) . . ?
C00J C00K H00K 119.3 . . ?
C00P C00K C00J 121.49(17) . . ?
C00P C00K H00K 119.3 . . ?
C00A C00L H00L 109.5 . . ?
C00A C00L H00M 109.5 . . ?
C00A C00L H00N 109.5 . . ?
H00L C00L H00M 109.5 . . ?
H00L C00L H00N 109.5 . . ?
H00M C00L H00N 109.5 . . ?
C00B C00M H00O 119.4 . . ?
C00S C00M C00B 121.23(18) . . ?
C00S C00M H00O 119.4 . . ?
C00G C00N H00P 120.0 . . ?
C00T C00N C00G 119.91(17) . . ?
C00T C00N H00P 120.0 . . ?
N003 C00O C00W 117.22(18) . . ?
C00U C00O N003 117.92(18) . . ?
C00U C00O C00W 124.85(18) . . ?
C00E C00P H00Q 120.3 . . ?
C00K C00P C00E 119.32(17) . . ?
C00K C00P H00Q 120.3 . . ?
C00J C00Q H00R 109.5 . . ?
C00J C00Q H00S 109.5 . . ?
C00J C00Q H00T 109.5 . . ?
H00R C00Q H00S 109.5 . . ?
H00R C00Q H00T 109.5 . . ?
H00S C00Q H00T 109.5 . . ?
C00D C00R H00U 119.8 . . ?
C00T C00R C00D 120.50(17) . . ?
C00T C00R H00U 119.8 . . ?
C00I C00S C00M 119.48(17) . . ?
C00I C00S H00V 120.3 . . ?
C00M C00S H00V 120.3 . . ?
C00N C00T H00W 120.3 . . ?
C00R C00T C00N 119.41(16) . . ?
C00R C00T H00W 120.3 . . ?
C00O C00U C00Y 120.95(18) . . ?
C00O C00U C010 115.8(2) . . ?
C010 C00U C00Y 123.2(2) . . ?
C004 B00V C005 109.96(12) . 2_566 ?
C004 B00V C006 113.63(13) . . ?
C006 B00V C005 111.12(13) . 2_566 ?
C007 B00V C004 105.07(13) . . ?
C007 B00V C005 115.39(13) . 2_566 ?
C007 B00V C006 101.40(12) . . ?
C00O C00W C00X 121.71(17) . . ?
C00Z C00W C00O 116.1(2) . . ?
C00Z C00W C00X 122.1(2) . . ?
C00W C00X H00X 109.5 . . ?
C00W C00X H00Y 109.5 . . ?
C00W C00X H 109.5 . . ?
H00X C00X H00Y 109.5 . . ?
H00X C00X H 109.5 . . ?
H00Y C00X H 109.5 . . ?
C00U C00Y H00Z 109.5 . . ?
C00U C00Y HA 109.5 . . ?
C00U C00Y HB 109.5 . . ?
H00Z C00Y HA 109.5 . . ?
H00Z C00Y HB 109.5 . . ?
HA C00Y HB 109.5 . . ?
C00W C00Z H00 119.5 . . ?
C011 C00Z C00W 121.0(3) . . ?
C011 C00Z H00 119.5 . . ?
C00U C010 H010 119.6 . . ?
C011 C010 C00U 120.8(3) . . ?
C011 C010 H010 119.6 . . ?
C00Z C011 C010 121.3(2) . . ?
C00Z C011 H011 119.3 . . ?
C010 C011 H011 119.3 . . ?
C016 C012 H012 120.5 . . ?
C017 C012 H012 120.5 . . ?
C017 C012 C016 118.9(5) . . ?
C014 C013 H013 118.6 . . ?
C014 C013 C015 122.8(5) . . ?
C015 C013 H013 118.6 . . ?
C013 C014 H014 120.7 . . ?
C013 C014 C016 118.7(5) . . ?
C016 C014 H014 120.7 . . ?
C013 C015 H015 119.5 . . ?
C013 C015 C017 121.0(6) . . ?
C017 C015 H015 119.5 . . ?
C012 C016 H016 120.6 . . ?
C014 C016 C012 118.8(4) . . ?
C014 C016 H016 120.6 . . ?
C012 C017 C015 119.7(6) . . ?
C012 C017 H017 120.1 . . ?
C015 C017 H017 120.1 . . ?
C1 C0 H0 116.7 . . ?
C1 C0 C5 126.6(7) . . ?
C5 C0 H0 116.7 . . ?
C0 C1 H1 120.2 . . ?
C2 C1 C0 119.6(9) . . ?
C2 C1 H1 120.2 . . ?
C1 C2 H2 118.9 . . ?
C1 C2 C3 122.2(9) . . ?
C3 C2 H2 118.9 . . ?
C2 C3 H3 119.2 . . ?
C2 C3 C4 121.7(8) . . ?
C4 C3 H3 119.2 . . ?
C3 C4 H4 119.0 . . ?
C3 C4 C5 121.9(8) . . ?
C5 C4 H4 119.0 . . ?
C0 C5 H5 126.1 . . ?
C4 C5 C0 107.8(6) . . ?
C4 C5 H5 126.1 . . ?

loop_
_geom_bond_atom_site_label_1
_geom_bond_atom_site_label_2
_geom_bond_distance
_geom_bond_site_symmetry_2
_geom_bond_publ_flag
N001 C004 1.286(2) . ?
N001 C009 1.420(2) . ?
N002 C005 1.282(2) . ?
N002 C008 1.427(2) . ?
N003 C007 1.151(2) . ?
N003 C00O 1.399(2) . ?
C004 C005 1.520(2) . ?
C004 B00V 1.630(2) . ?
C005 B00V 1.642(2) 2_566 ?
C006 C00D 1.394(2) . ?
C006 C00G 1.398(2) . ?
C006 B00V 1.631(2) . ?
C007 B00V 1.599(2) . ?
C008 C00A 1.408(2) . ?
C008 C00B 1.408(2) . ?
C009 C00C 1.410(2) . ?
C009 C00J 1.408(2) . ?
C00A C00I 1.393(3) . ?
C00A C00L 1.501(3) . ?
C00B C00F 1.503(2) . ?
C00B C00M 1.391(3) . ?
C00C C00E 1.391(2) . ?
C00C C00H 1.501(2) . ?
C00D H00D 0.9500 . ?
C00D C00R 1.391(2) . ?
C00E H00E 0.9500 . ?
C00E C00P 1.389(3) . ?
C00F H00A 0.9800 . ?
C00F H00B 0.9800 . ?
C00F H00C 0.9800 . ?
C00G H00G 0.9500 . ?
C00G C00N 1.387(2) . ?
C00H H00F 0.9800 . ?
C00H H00H 0.9800 . ?
C00H H00I 0.9800 . ?
C00I H00J 0.9500 . ?
C00I C00S 1.382(3) . ?
C00J C00K 1.390(3) . ?
C00J C00Q 1.510(2) . ?
C00K H00K 0.9500 . ?
C00K C00P 1.387(3) . ?
C00L H00L 0.9800 . ?
C00L H00M 0.9800 . ?
C00L H00N 0.9800 . ?
C00M H00O 0.9500 . ?
C00M C00S 1.385(3) . ?
C00N H00P 0.9500 . ?
C00N C00T 1.385(3) . ?
C00O C00U 1.387(3) . ?
C00O C00W 1.408(3) . ?
C00P H00Q 0.9500 . ?
C00Q H00R 0.9800 . ?
C00Q H00S 0.9800 . ?
C00Q H00T 0.9800 . ?
C00R H00U 0.9500 . ?
C00R C00T 1.381(3) . ?
C00S H00V 0.9500 . ?
C00T H00W 0.9500 . ?
C00U C00Y 1.501(4) . ?
C00U C010 1.399(3) . ?
C00W C00X 1.491(3) . ?
C00W C00Z 1.385(3) . ?
C00X H00X 0.9800 . ?
C00X H00Y 0.9800 . ?
C00X H 0.9800 . ?
C00Y H00Z 0.9800 . ?
C00Y HA 0.9800 . ?
C00Y HB 0.9800 . ?
C00Z H00 0.9500 . ?
C00Z C011 1.369(5) . ?
C010 H010 0.9500 . ?
C010 C011 1.385(5) . ?
C011 H011 0.9500 . ?
C012 H012 0.9500 . ?
C012 C016 1.482(6) . ?
C012 C017 1.321(8) . ?
C013 H013 0.9500 . ?
C013 C014 1.321(7) . ?
C013 C015 1.360(7) . ?
C014 H014 0.9500 . ?
C014 C016 1.372(7) . ?
C015 H015 0.9500 . ?
C015 C017 1.368(8) . ?
C016 H016 0.9500 . ?
C017 H017 0.9500 . ?
C0 H0 0.9500 . ?
C0 C1 1.343(11) . ?
C0 C5 1.503(9) . ?
C1 H1 0.9500 . ?
C1 C2 1.292(10) . ?
C2 H2 0.9500 . ?
C2 C3 1.324(10) . ?
C3 H3 0.9500 . ?
C3 C4 1.417(9) . ?
C4 H4 0.9500 . ?
C4 C5 1.443(10) . ?
C5 H5 0.9500 . ?

loop_
_geom_torsion_atom_site_label_1
_geom_torsion_atom_site_label_2
_geom_torsion_atom_site_label_3
_geom_torsion_atom_site_label_4
_geom_torsion
_geom_torsion_site_symmetry_1
_geom_torsion_site_symmetry_2
_geom_torsion_site_symmetry_3
_geom_torsion_site_symmetry_4
_geom_torsion_publ_flag
N001 C004 C005 N002 -58.2(2) . . . . ?
N001 C004 C005 B00V 123.88(16) . . . 2_566 ?
N001 C004 B00V C005 -124.85(14) . . . 2_566 ?
N001 C004 B00V C006 109.88(16) . . . . ?
N001 C004 B00V C007 -0.08(18) . . . . ?
N001 C009 C00C C00E 176.94(15) . . . . ?
N001 C009 C00C C00H -2.1(2) . . . . ?
N001 C009 C00J C00K -177.85(16) . . . . ?
N001 C009 C00J C00Q -1.1(3) . . . . ?
N002 C008 C00A C00I -178.90(14) . . . . ?
N002 C008 C00A C00L -2.0(2) . . . . ?
N002 C008 C00B C00F -2.6(2) . . . . ?
N002 C008 C00B C00M 177.89(14) . . . . ?
N003 C007 B00V C004 82.5(8) . . . . ?
N003 C007 B00V C005 -156.3(8) . . . 2_566 ?
N003 C007 B00V C006 -36.1(8) . . . . ?
N003 C00O C00U C00Y 0.3(3) . . . . ?
N003 C00O C00U C010 -179.42(17) . . . . ?
N003 C00O C00W C00X -1.2(3) . . . . ?
N003 C00O C00W C00Z 179.37(17) . . . . ?
C004 N001 C009 C00C 88.2(2) . . . . ?
C004 N001 C009 C00J -101.94(19) . . . . ?
C005 N002 C008 C00A -104.02(17) . . . . ?
C005 N002 C008 C00B 82.90(19) . . . . ?
C005 C004 B00V C005 52.79(18) . . . 2_566 ?
C005 C004 B00V C006 -72.49(16) . . . . ?
C005 C004 B00V C007 177.56(12) . . . . ?
C006 C00D C00R C00T 0.9(3) . . . . ?
C006 C00G C00N C00T -0.3(3) . . . . ?
C008 N002 C005 C004 -178.17(13) . . . . ?
C008 N002 C005 B00V -0.8(2) . . . 2_566 ?
C008 C00A C00I C00S 2.6(3) . . . . ?
C008 C00B C00M C00S -0.6(3) . . . . ?
C009 N001 C004 C005 3.8(2) . . . . ?
C009 N001 C004 B00V -178.79(13) . . . . ?
C009 C00C C00E C00P -1.3(3) . . . . ?
C009 C00J C00K C00P 3.2(3) . . . . ?
C00A C008 C00B C00F -175.58(14) . . . . ?
C00A C008 C00B C00M 4.9(2) . . . . ?
C00A C00I C00S C00M 1.6(3) . . . . ?
C00B C008 C00A C00I -5.8(2) . . . . ?
C00B C008 C00A C00L 171.04(15) . . . . ?
C00B C00M C00S C00I -2.6(3) . . . . ?
C00C C009 C00J C00K -8.1(3) . . . . ?
C00C C009 C00J C00Q 168.67(17) . . . . ?
C00C C00E C00P C00K -3.6(3) . . . . ?
C00D C006 C00G C00N 1.1(3) . . . . ?
C00D C006 B00V C004 -8.4(2) . . . . ?
C00D C006 B00V C005 -133.09(16) . . . 2_566 ?
C00D C006 B00V C007 103.76(17) . . . . ?
C00D C00R C00T C00N 0.0(3) . . . . ?
C00F C00B C00M C00S 179.85(16) . . . . ?
C00G C006 C00D C00R -1.4(3) . . . . ?
C00G C006 B00V C004 175.41(15) . . . . ?
C00G C006 B00V C005 50.8(2) . . . 2_566 ?
C00G C006 B00V C007 -72.39(18) . . . . ?
C00G C00N C00T C00R -0.3(3) . . . . ?
C00H C00C C00E C00P 177.74(17) . . . . ?
C00J C009 C00C C00E 7.2(3) . . . . ?
C00J C009 C00C C00H -171.82(16) . . . . ?
C00J C00K C00P C00E 2.6(3) . . . . ?
C00L C00A C00I C00S -174.39(16) . . . . ?
C00O C00U C010 C011 -0.5(3) . . . . ?
C00O C00W C00Z C011 0.5(3) . . . . ?
C00Q C00J C00K C00P -173.65(18) . . . . ?
C00U C00O C00W C00X 177.51(18) . . . . ?
C00U C00O C00W C00Z -2.0(3) . . . . ?
C00U C010 C011 C00Z -0.9(4) . . . . ?
B00V C004 C005 N002 124.34(14) . . . . ?
B00V C004 C005 B00V -53.55(17) . . . 2_566 ?
B00V C006 C00D C00R -177.66(17) . . . . ?
B00V C006 C00G C00N 177.51(17) . . . . ?
C00W C00O C00U C00Y -178.31(18) . . . . ?
C00W C00O C00U C010 1.9(3) . . . . ?
C00W C00Z C011 C010 0.8(4) . . . . ?
C00X C00W C00Z C011 -179.0(2) . . . . ?
C00Y C00U C010 C011 179.8(2) . . . . ?
C013 C014 C016 C012 3.2(7) . . . . ?
C013 C015 C017 C012 0.2(9) . . . . ?
C014 C013 C015 C017 1.9(10) . . . . ?
C015 C013 C014 C016 -3.6(9) . . . . ?
C016 C012 C017 C015 -0.4(8) . . . . ?
C017 C012 C016 C014 -1.3(7) . . . . ?
C0 C1 C2 C3 4.5(14) . . . . ?
C1 C0 C5 C4 -3.9(10) . . . . ?
C1 C2 C3 C4 -5.4(14) . . . . ?
C2 C3 C4 C5 1.2(13) . . . . ?
C3 C4 C5 C0 3.0(10) . . . . ?
C5 C0 C1 C2 0.5(12) . . . . ?
